data_1536580
loop_
_publ_author_name
'Khrustalev, V.N.'
'Struchkov, Yu.T.'
'Shamrai, N.B.'
'Pisarevskii, A.P.'
'Varfolomeev, M.B.'

_publ_section_title
;
 Crystal structure and thermal stability of barium perrhenate tetrahydrate
 Ba(ReO4)2*4H2O
;
_journal_name_full
;
Koordinatsionnaya Khimiya (= Coordination Chemistry (USSR))
;
_journal_page_first 362
_journal_page_last 365
_journal_volume 20
_journal_year 1994
_chemical_formula_sum 'Ba H8 O12 Re2'
_chemical_name_systematic 'Ba (Re O4)2 (H2 O)4'
_space_group_IT_number 14
_symmetry_space_group_name_Hall '-P 2yn'
_symmetry_space_group_name_H-M 'P 1 21/n 1'
_cell_angle_alpha 90
_cell_angle_beta 90.09
_cell_angle_gamma 90
_cell_formula_units_Z 4
_cell_length_a 7.371
_cell_length_b 12.572
_cell_length_c 12.156
_cell_volume 1126.473
_citation_journal_id_ASTM KOKHDC
_cod_data_source_file Khrustalev_KOKHDC_1994_1421.cif
_cod_data_source_block H8Ba1O12Re2
_cod_original_sg_symbol_Hall '-P 2ybc (x-z,y,z)'
_cod_original_formula_sum 'H8 Ba1 O12 Re2'
_cod_database_code 1536580

loop_
_symmetry_equiv_pos_as_xyz
x,y,z
-x+1/2,y+1/2,-z+1/2
-x,-y,-z
x-1/2,-y-1/2,z-1/2

loop_
_atom_site_label
_atom_site_type_symbol
_atom_site_fract_x
_atom_site_fract_y
_atom_site_fract_z
_atom_site_occupancy
_atom_site_U_iso_or_equiv
Ba1 Ba+2 0.252 0.7515 0.4292 1 0.0
O11 O-2 0.228 0.767 0.671 1 0.0
O7 O-2 0.283 0.478 0.06 1 0.0
O8 O-2 0.412 0.687 0.021 1 0.0
O5 O-2 0.274 0.63 0.227 1 0.0
O1 O-2 0.299 0.563 0.559 1 0.0
O4 O-2 0.409 0.352 0.606 1 0.0
O12 O-2 0.236 0.998 0.68 1 0.0
Re1 Re+7 0.2497 0.43 0.5401 1 0.0
O6 O-2 0.046 0.651 0.047 1 0.0
O9 O-2 0.021 0.835 0.266 1 0.0
Re2 Re+7 0.2529 0.6127 0.0891 1 0.0
O3 O-2 0.034 0.399 0.591 1 0.0
O10 O-2 0.479 0.863 0.274 1 0.0
O2 O-2 0.251 0.403 0.398 1 0.0
